data_7225447
loop_
_publ_author_name
'Aragoni, M. Carla'
'Arca, Massimiliano'
'Coles, Simon J.'
'Crespo Alonso, Miriam'
'Coles (n\'ee Huth), Susanne L.'
'Davies, Robert P.'
'Hursthouse, Michael B.'
'Isaia, Francesco'
'Lai, Romina'
'Lippolis, Vito'

_publ_section_title
;
 Coordination polymers and polygons using di-pyridyl-thiadiazole spacers
 and substituted phosphorodithioato NiIIcomplexes: potential and
 limitations for inorganic crystal engineering
;
_journal_issue 30
_journal_name_full CrystEngComm
_journal_page_first 5620
_journal_paper_doi 10.1039/C6CE00991C
_journal_volume 18
_journal_year 2016
_chemical_formula_sum 'C16 H20 N4 Ni O4 P2 S5'
_chemical_formula_weight 613.31
_chemical_name_systematic
;
 ?
;
_space_group_IT_number 14
_symmetry_cell_setting monoclinic
_symmetry_space_group_name_Hall '-P 2ybc'
_symmetry_space_group_name_H-M 'P 1 21/c 1'
_atom_sites_solution_hydrogens geom
_atom_sites_solution_primary direct
_atom_sites_solution_secondary difmap
_audit_creation_method SHELXL-97
_audit_update_record
;
2016-04-14 deposited with the CCDC.
2016-06-06 downloaded from the CCDC.
;
_cell_angle_alpha 90.00
_cell_angle_beta 94.29(2)
_cell_angle_gamma 90.00
_cell_formula_units_Z 4
_cell_length_a 16.542(3)
_cell_length_b 7.489(2)
_cell_length_c 20.642(6)
_cell_measurement_reflns_used 6098
_cell_measurement_temperature 120(2)
_cell_measurement_theta_max 27.48
_cell_measurement_theta_min 2.91
_cell_volume 2550.0(11)
_computing_cell_refinement 'DENZO (Otwinowski & Minor, 1997) & COLLECT (Hooft, R.W.W., 1998)'
_computing_data_collection 'COLLECT (Hooft, R.W.W., 1998)'
_computing_data_reduction 'DENZO (Otwinowski & Minor, 1997) & COLLECT (Hooft, R.W.W., 1998)'
_computing_structure_refinement 'SHELXL-97 (Sheldrick, 1997)'
_diffrn_ambient_temperature 120(2)
_diffrn_detector_area_resol_mean 9.091
_diffrn_measured_fraction_theta_full 0.996
_diffrn_measured_fraction_theta_max 0.996
_diffrn_measurement_device_type 'Bruker-Nonius 95mm CCD camera on \k-goniostat'
_diffrn_measurement_method '\F & \w scans'
_diffrn_radiation_monochromator graphite
_diffrn_radiation_source 'Bruker-Nonius FR591 rotating anode'
_diffrn_radiation_type MoK\a
_diffrn_radiation_wavelength 0.71073
_diffrn_reflns_av_R_equivalents 0.0707
_diffrn_reflns_av_sigmaI/netI 0.0643
_diffrn_reflns_limit_h_max 21
_diffrn_reflns_limit_h_min -20
_diffrn_reflns_limit_k_max 9
_diffrn_reflns_limit_k_min -9
_diffrn_reflns_limit_l_max 26
_diffrn_reflns_limit_l_min -26
_diffrn_reflns_number 32091
_diffrn_reflns_theta_full 27.50
_diffrn_reflns_theta_max 27.50
_diffrn_reflns_theta_min 2.99
_exptl_absorpt_coefficient_mu 1.326
_exptl_absorpt_correction_T_max 0.9489
_exptl_absorpt_correction_T_min 0.8788
_exptl_absorpt_correction_type multi-scan
_exptl_absorpt_process_details 'SADABS V2.10 (Sheldrick, G.M., 2003)'
_exptl_crystal_colour green
_exptl_crystal_density_diffrn 1.598
_exptl_crystal_density_method 'not measured'
_exptl_crystal_description 'cut needle'
_exptl_crystal_F_000 1256
_exptl_crystal_size_max 0.10
_exptl_crystal_size_mid 0.04
_exptl_crystal_size_min 0.04
_refine_diff_density_max 0.911
_refine_diff_density_min -0.536
_refine_diff_density_rms 0.104
_refine_ls_extinction_method none
_refine_ls_goodness_of_fit_ref 1.051
_refine_ls_hydrogen_treatment difmap
_refine_ls_matrix_type full
_refine_ls_number_parameters 400
_refine_ls_number_reflns 5840
_refine_ls_number_restraints 154
_refine_ls_restrained_S_all 1.039
_refine_ls_R_factor_all 0.0868
_refine_ls_R_factor_gt 0.0492
_refine_ls_shift/su_max 0.239
_refine_ls_shift/su_mean 0.007
_refine_ls_structure_factor_coef Fsqd
_refine_ls_weighting_details 'calc w=1/[\s^2^(Fo^2^)+(0.0431P)^2^+4.9629P] where P=(Fo^2^+2Fc^2^)/3'
_refine_ls_weighting_scheme calc
_refine_ls_wR_factor_gt 0.1031
_refine_ls_wR_factor_ref 0.1164
_reflns_number_gt 4078
_reflns_number_total 5840
_reflns_threshold_expression >2sigma(I)
_cod_data_source_file c6ce00991c2.cif
_cod_data_source_block 04slh027
_cod_depositor_comments
;
The following automatic conversions were performed:

'_symmetry_cell_setting' value 'Monoclinic' changed to 'monoclinic'
according to
/usr/data/users/saulius/crontab/automatic-downloads/rss-feeds/RSC/lib/dictionaries/cif_core.dic
dictionary named 'cif_core.dic' version 2.4.2 from 2011-04-26.

Automatic conversion script
Id: cif_fix_values 4268 2015-11-12 08:31:59Z antanas 

 Adding full bibliography for 7225443--7225450.cif.
;
_cod_original_sg_symbol_H-M P2(1)/c
_cod_database_code 7225447

loop_
_symmetry_equiv_pos_as_xyz
'x, y, z'
'-x, y+1/2, -z+1/2'
'-x, -y, -z'
'x, -y-1/2, z-1/2'

loop_
_atom_site_label
_atom_site_type_symbol
_atom_site_fract_x
_atom_site_fract_y
_atom_site_fract_z
_atom_site_U_iso_or_equiv
_atom_site_adp_type
_atom_site_occupancy
_atom_site_symmetry_multiplicity
_atom_site_calc_flag
_atom_site_refinement_flags
_atom_site_disorder_assembly
_atom_site_disorder_group
C1 C 0.9971(3) 0.9411(8) 0.2113(2) 0.0418(12) Uani 1 1 d . . .
C2 C 1.1535(3) 0.5285(5) 0.1540(2) 0.0305(9) Uani 1 1 d . . .
C3 C 0.5953(3) 0.6267(9) 0.6508(3) 0.0521(15) Uani 1 1 d . . .
C4 C 0.7674(3) 0.9530(8) 0.4962(2) 0.0381(11) Uani 1 1 d . . .
C5 C 0.8520(2) 1.0419(5) 0.07790(19) 0.0241(8) Uani 1 1 d . . .
C6 C 0.8038(2) 1.1120(5) 0.12292(18) 0.0217(8) Uani 1 1 d . A .
C7 C 0.8230(2) 1.2785(5) 0.14897(17) 0.0194(7) Uani 1 1 d . . .
C8 C 0.8889(2) 1.3693(5) 0.12769(18) 0.0222(8) Uani 1 1 d . A .
C9 C 0.9344(2) 1.2874(5) 0.08300(17) 0.0204(8) Uani 1 1 d . . .
C10 C 0.7772(2) 1.3547(5) 0.20150(17) 0.0223(6) Uani 0.618(5) 1 d PDU A 1
C11 C 0.7017(2) 1.3568(5) 0.28326(18) 0.0241(7) Uani 0.618(5) 1 d PDU A 1
N2 N 0.732(4) 1.253(2) 0.238(3) 0.0227(10) Uani 0.618(5) 1 d PDU A 1
N3 N 0.7199(7) 1.5303(13) 0.2851(5) 0.0249(13) Uani 0.618(5) 1 d PDU A 1
S5 S 0.77885(17) 1.5711(3) 0.22598(12) 0.0242(5) Uani 0.618(5) 1 d PDU A 1
C110 C 0.7017(2) 1.3568(5) 0.28326(18) 0.0241(7) Uani 0.382(5) 1 d PDU A 2
C111 C 0.7772(2) 1.3547(5) 0.20150(17) 0.0223(6) Uani 0.382(5) 1 d PDU A 2
N12 N 0.729(6) 1.254(4) 0.237(4) 0.0228(12) Uani 0.382(5) 1 d PDU A 2
N13 N 0.7836(10) 1.5272(16) 0.2145(7) 0.0233(14) Uani 0.382(5) 1 d PDU A 2
S15 S 0.7301(3) 1.5690(5) 0.2768(2) 0.0252(8) Uani 0.382(5) 1 d PDU A 2
C12 C 0.6533(2) 1.2786(5) 0.33333(17) 0.0218(8) Uani 1 1 d . . .
C13 C 0.6211(2) 1.1090(5) 0.32516(18) 0.0233(8) Uani 1 1 d . A .
C14 C 0.5791(2) 1.0353(5) 0.37404(18) 0.0244(8) Uani 1 1 d . . .
C15 C 0.6000(2) 1.2830(5) 0.43755(18) 0.0220(8) Uani 1 1 d . . .
C16 C 0.6428(2) 1.3674(5) 0.39122(19) 0.0240(8) Uani 1 1 d . A .
N1 N 0.91829(17) 1.1244(4) 0.05833(14) 0.0193(6) Uani 1 1 d . A .
N4 N 0.56767(17) 1.1206(4) 0.42985(14) 0.0192(6) Uani 1 1 d . A .
O1 O 1.06623(16) 0.8403(4) 0.19291(12) 0.0276(6) Uani 1 1 d . . .
O2 O 1.16132(15) 0.7033(3) 0.12483(13) 0.0261(6) Uani 1 1 d . . .
O3 O 0.66430(17) 0.7009(4) 0.62206(14) 0.0350(7) Uani 1 1 d . . .
O4 O 0.74383(15) 0.8425(4) 0.54871(14) 0.0321(7) Uani 1 1 d . . .
P1 P 1.08453(6) 0.83101(13) 0.11791(5) 0.0216(2) Uani 1 1 d . . .
P2 P 0.65075(6) 0.83463(14) 0.56278(5) 0.0248(2) Uani 1 1 d . . .
S1 S 1.11588(6) 1.06334(13) 0.08270(5) 0.0238(2) Uani 1 1 d . A .
S2 S 0.99157(6) 0.72574(12) 0.06498(4) 0.0218(2) Uani 1 1 d . A .
S3 S 0.58108(6) 0.72748(12) 0.49081(5) 0.0242(2) Uani 1 1 d . A .
S4 S 0.60842(5) 1.07063(13) 0.58668(4) 0.0231(2) Uani 1 1 d . A .
Ni1A Ni 1.0000 1.0000 0.0000 0.01760(16) Uani 1 2 d S . .
Ni1B Ni 0.5000 1.0000 0.5000 0.01645(16) Uani 1 2 d S . .
H1A H 0.945(3) 0.884(7) 0.186(2) 0.053(14) Uiso 1 1 d . . .
H1B H 0.998(2) 0.937(5) 0.254(2) 0.021(10) Uiso 1 1 d . . .
H1C H 1.010(3) 1.072(8) 0.200(3) 0.073(18) Uiso 1 1 d . . .
H2A H 1.108(3) 0.460(7) 0.128(2) 0.056(15) Uiso 1 1 d . . .
H2B H 1.142(3) 0.545(6) 0.200(2) 0.037(12) Uiso 1 1 d . . .
H2C H 1.207(3) 0.469(7) 0.154(2) 0.061(16) Uiso 1 1 d . . .
H3A H 0.547(4) 0.586(9) 0.617(3) 0.09(2) Uiso 1 1 d . . .
H3B H 0.621(4) 0.524(9) 0.672(3) 0.08(2) Uiso 1 1 d . . .
H3C H 0.574(4) 0.716(8) 0.677(3) 0.072(19) Uiso 1 1 d . . .
H4A H 0.831(3) 0.927(7) 0.491(3) 0.070(16) Uiso 1 1 d . . .
H4B H 0.742(3) 0.919(6) 0.458(2) 0.037(13) Uiso 1 1 d . . .
H4C H 0.751(3) 1.069(7) 0.500(2) 0.039(13) Uiso 1 1 d . . .
H5 H 0.842(2) 0.928(5) 0.0614(17) 0.016(9) Uiso 1 1 d . . .
H6 H 0.757(2) 1.041(5) 0.1341(17) 0.021(10) Uiso 1 1 d . . .
H8 H 0.902(2) 1.482(5) 0.1419(17) 0.016(9) Uiso 1 1 d . . .
H9 H 0.980(2) 1.341(4) 0.0684(15) 0.006(8) Uiso 1 1 d . . .
H13 H 0.628(2) 1.042(5) 0.2914(19) 0.024(11) Uiso 1 1 d . . .
H14 H 0.552(2) 0.931(6) 0.3685(18) 0.022(10) Uiso 1 1 d . . .
H15 H 0.591(2) 1.342(5) 0.4752(19) 0.024(10) Uiso 1 1 d . . .
H16 H 0.661(2) 1.479(5) 0.3973(16) 0.009(9) Uiso 1 1 d . . .

loop_
_atom_site_aniso_label
_atom_site_aniso_U_11
_atom_site_aniso_U_22
_atom_site_aniso_U_33
_atom_site_aniso_U_23
_atom_site_aniso_U_13
_atom_site_aniso_U_12
C1 0.053(3) 0.053(3) 0.021(2) -0.001(2) 0.010(2) 0.018(3)
C2 0.032(2) 0.019(2) 0.040(3) 0.0031(18) 0.005(2) 0.0027(18)
C3 0.045(3) 0.065(4) 0.048(3) 0.031(3) 0.016(3) 0.017(3)
C4 0.031(2) 0.051(3) 0.033(3) 0.002(2) 0.011(2) 0.001(2)
C5 0.027(2) 0.018(2) 0.028(2) -0.0047(16) 0.0066(16) -0.0057(16)
C6 0.0197(18) 0.0201(19) 0.026(2) 0.0004(15) 0.0058(15) -0.0079(16)
C7 0.0225(18) 0.0147(17) 0.0216(18) 0.0010(14) 0.0060(15) 0.0001(15)
C8 0.027(2) 0.019(2) 0.022(2) -0.0005(16) 0.0062(16) -0.0049(16)
C9 0.0223(19) 0.0163(18) 0.0234(19) 0.0012(15) 0.0060(15) -0.0044(15)
C10 0.0239(13) 0.0215(14) 0.0221(14) 0.0014(12) 0.0058(12) -0.0011(12)
C11 0.0263(14) 0.0240(14) 0.0229(14) 0.0004(12) 0.0073(12) -0.0012(13)
N2 0.025(2) 0.0235(18) 0.021(2) -0.0006(17) 0.0060(17) -0.0021(17)
N3 0.030(2) 0.023(3) 0.023(2) 0.000(2) 0.012(2) -0.003(2)
S5 0.0301(9) 0.0186(11) 0.0252(11) -0.0002(7) 0.0106(7) -0.0004(8)
C110 0.0263(14) 0.0240(14) 0.0229(14) 0.0004(12) 0.0073(12) -0.0012(13)
C111 0.0239(13) 0.0215(14) 0.0221(14) 0.0014(12) 0.0058(12) -0.0011(12)
N12 0.025(2) 0.023(2) 0.021(2) 0.000(2) 0.006(2) -0.002(2)
N13 0.028(2) 0.020(3) 0.023(3) 0.002(2) 0.010(2) -0.002(2)
S15 0.0331(16) 0.0184(17) 0.0256(16) -0.0002(12) 0.0108(12) -0.0024(13)
C12 0.0255(19) 0.0203(19) 0.0210(19) 0.0024(15) 0.0101(15) 0.0034(16)
C13 0.030(2) 0.023(2) 0.0182(19) -0.0044(16) 0.0084(16) -0.0028(17)
C14 0.028(2) 0.019(2) 0.027(2) -0.0074(16) 0.0104(16) -0.0069(17)
C15 0.0249(19) 0.0205(19) 0.0217(19) -0.0047(16) 0.0083(15) 0.0005(16)
C16 0.027(2) 0.016(2) 0.029(2) -0.0029(16) 0.0084(17) -0.0051(17)
N1 0.0218(15) 0.0177(16) 0.0189(15) 0.0006(12) 0.0058(12) -0.0045(13)
N4 0.0249(16) 0.0151(15) 0.0182(15) -0.0011(12) 0.0047(12) 0.0017(13)
O1 0.0322(15) 0.0294(15) 0.0215(14) 0.0004(11) 0.0046(11) 0.0049(12)
O2 0.0263(14) 0.0212(14) 0.0311(15) 0.0036(11) 0.0054(11) -0.0005(11)
O3 0.0336(16) 0.0367(17) 0.0346(16) 0.0124(13) 0.0005(13) 0.0095(13)
O4 0.0211(14) 0.0357(16) 0.0400(17) 0.0044(13) 0.0043(12) 0.0090(12)
P1 0.0256(5) 0.0191(5) 0.0203(5) 0.0004(4) 0.0035(4) -0.0020(4)
P2 0.0235(5) 0.0238(5) 0.0273(5) 0.0023(4) 0.0034(4) 0.0067(4)
S1 0.0265(5) 0.0190(5) 0.0257(5) 0.0003(4) -0.0001(4) -0.0064(4)
S2 0.0264(5) 0.0159(4) 0.0235(5) 0.0011(4) 0.0046(4) -0.0051(4)
S3 0.0280(5) 0.0159(4) 0.0294(5) -0.0020(4) 0.0067(4) 0.0042(4)
S4 0.0237(5) 0.0223(5) 0.0233(5) -0.0031(4) 0.0018(4) 0.0014(4)
Ni1A 0.0202(3) 0.0143(3) 0.0189(3) -0.0005(3) 0.0052(3) -0.0036(3)
Ni1B 0.0194(3) 0.0130(3) 0.0175(3) -0.0011(2) 0.0051(2) 0.0015(3)

loop_
_atom_type_symbol
_atom_type_description
_atom_type_scat_dispersion_real
_atom_type_scat_dispersion_imag
_atom_type_scat_source
C C 0.0033 0.0016 'International Tables Vol C Tables 4.2.6.8 and 6.1.1.4'
H H 0.0000 0.0000 'International Tables Vol C Tables 4.2.6.8 and 6.1.1.4'
N N 0.0061 0.0033 'International Tables Vol C Tables 4.2.6.8 and 6.1.1.4'
O O 0.0106 0.0060 'International Tables Vol C Tables 4.2.6.8 and 6.1.1.4'
P P 0.1023 0.0942 'International Tables Vol C Tables 4.2.6.8 and 6.1.1.4'
S S 0.1246 0.1234 'International Tables Vol C Tables 4.2.6.8 and 6.1.1.4'
Ni Ni 0.3393 1.1124 'International Tables Vol C Tables 4.2.6.8 and 6.1.1.4'

loop_
_geom_angle_atom_site_label_1
_geom_angle_atom_site_label_2
_geom_angle_atom_site_label_3
_geom_angle
_geom_angle_site_symmetry_1
_geom_angle_site_symmetry_3
O1 C1 H1A 107(3) . .
O1 C1 H1B 107(3) . .
H1A C1 H1B 116(4) . .
O1 C1 H1C 105(3) . .
H1A C1 H1C 116(4) . .
H1B C1 H1C 106(4) . .
O2 C2 H2A 109(3) . .
O2 C2 H2B 108(3) . .
H2A C2 H2B 112(4) . .
O2 C2 H2C 108(3) . .
H2A C2 H2C 113(4) . .
H2B C2 H2C 107(4) . .
O3 C3 H3A 115(3) . .
O3 C3 H3B 99(4) . .
H3A C3 H3B 110(5) . .
O3 C3 H3C 108(4) . .
H3A C3 H3C 106(5) . .
H3B C3 H3C 119(5) . .
O4 C4 H4A 107(3) . .
O4 C4 H4B 111(3) . .
H4A C4 H4B 105(4) . .
O4 C4 H4C 112(3) . .
H4A C4 H4C 118(4) . .
H4B C4 H4C 103(4) . .
N1 C5 C6 123.7(3) . .
N1 C5 H5 116(2) . .
C6 C5 H5 120(2) . .
C5 C6 C7 118.6(3) . .
C5 C6 H6 117(2) . .
C7 C6 H6 124(2) . .
C8 C7 C6 118.8(3) . .
C8 C7 C10 120.1(3) . .
C6 C7 C10 121.0(3) . .
C9 C8 C7 118.5(4) . .
C9 C8 H8 120(2) . .
C7 C8 H8 122(2) . .
N1 C9 C8 123.8(3) . .
N1 C9 H9 115(2) . .
C8 C9 H9 122(2) . .
N2 C10 C7 121.9(8) . .
N2 C10 S5 112.1(8) . .
C7 C10 S5 125.9(3) . .
N3 C11 N2 118.8(9) . .
N3 C11 C12 120.0(5) . .
N2 C11 C12 121.0(8) . .
C10 N2 C11 108.7(6) . .
C11 N3 S5 107.8(7) . .
N3 S5 C10 92.6(4) . .
C13 C12 C16 118.2(3) . .
C13 C12 C11 120.2(3) . .
C16 C12 C11 121.5(3) . .
C14 C13 C12 119.2(3) . .
C14 C13 H13 117(3) . .
C12 C13 H13 124(3) . .
N4 C14 C13 123.2(3) . .
N4 C14 H14 115(2) . .
C13 C14 H14 122(2) . .
N4 C15 C16 123.7(3) . .
N4 C15 H15 117(2) . .
C16 C15 H15 119(2) . .
C15 C16 C12 118.6(4) . .
C15 C16 H16 121(2) . .
C12 C16 H16 120(2) . .
C9 N1 C5 116.5(3) . .
C9 N1 Ni1A 120.3(2) . .
C5 N1 Ni1A 122.9(2) . .
C15 N4 C14 117.1(3) . .
C15 N4 Ni1B 122.7(2) . .
C14 N4 Ni1B 120.3(2) . .
C1 O1 P1 119.2(3) . .
C2 O2 P1 119.0(2) . .
C3 O3 P2 119.5(3) . .
C4 O4 P2 118.7(3) . .
O2 P1 O1 98.46(14) . .
O2 P1 S1 109.53(11) . .
O1 P1 S1 113.11(11) . .
O2 P1 S2 113.10(11) . .
O1 P1 S2 110.81(11) . .
S1 P1 S2 111.27(6) . .
O3 P2 O4 94.68(15) . .
O3 P2 S4 113.86(12) . .
O4 P2 S4 112.24(12) . .
O3 P2 S3 111.35(13) . .
O4 P2 S3 113.28(12) . .
S4 P2 S3 110.63(6) . .
P1 S1 Ni1A 82.85(4) . .
P1 S2 Ni1A 83.99(4) . .
P2 S3 Ni1B 84.03(4) . .
P2 S4 Ni1B 83.13(4) . .
N1 Ni1A N1 180.00(12) . 3_775
N1 Ni1A S2 89.57(8) . .
N1 Ni1A S2 90.43(8) 3_775 .
N1 Ni1A S2 90.43(8) . 3_775
N1 Ni1A S2 89.57(8) 3_775 3_775
S2 Ni1A S2 180.00(4) . 3_775
N1 Ni1A S1 88.98(9) . 3_775
N1 Ni1A S1 91.02(9) 3_775 3_775
S2 Ni1A S1 98.11(3) . 3_775
S2 Ni1A S1 81.89(3) 3_775 3_775
N1 Ni1A S1 91.02(9) . .
N1 Ni1A S1 88.98(9) 3_775 .
S2 Ni1A S1 81.89(3) . .
S2 Ni1A S1 98.11(3) 3_775 .
S1 Ni1A S1 180.00(3) 3_775 .
N4 Ni1B N4 180.000(1) 3_676 .
N4 Ni1B S3 91.04(8) 3_676 .
N4 Ni1B S3 88.96(8) . .
N4 Ni1B S3 88.96(8) 3_676 3_676
N4 Ni1B S3 91.04(8) . 3_676
S3 Ni1B S3 180.00(4) . 3_676
N4 Ni1B S4 89.33(9) 3_676 .
N4 Ni1B S4 90.67(9) . .
S3 Ni1B S4 82.19(3) . .
S3 Ni1B S4 97.81(3) 3_676 .
N4 Ni1B S4 90.67(9) 3_676 3_676
N4 Ni1B S4 89.33(9) . 3_676
S3 Ni1B S4 97.81(3) . 3_676
S3 Ni1B S4 82.19(3) 3_676 3_676
S4 Ni1B S4 180.0 . 3_676

loop_
_geom_bond_atom_site_label_1
_geom_bond_atom_site_label_2
_geom_bond_distance
_geom_bond_site_symmetry_2
C1 O1 1.445(5) .
C1 H1A 1.07(5) .
C1 H1B 0.88(4) .
C1 H1C 1.03(6) .
C2 O2 1.450(5) .
C2 H2A 1.02(5) .
C2 H2B 0.98(4) .
C2 H2C 0.99(5) .
C3 O3 1.437(6) .
C3 H3A 1.05(7) .
C3 H3B 0.97(7) .
C3 H3C 0.94(6) .
C4 O4 1.440(5) .
C4 H4A 1.08(6) .
C4 H4B 0.91(5) .
C4 H4C 0.92(5) .
C5 N1 1.347(5) .
C5 C6 1.373(5) .
C5 H5 0.93(4) .
C6 C7 1.386(5) .
C6 H6 0.99(4) .
C7 C8 1.384(5) .
C7 C10 1.483(5) .
C8 C9 1.377(5) .
C8 H8 0.92(4) .
C9 N1 1.342(5) .
C9 H9 0.93(3) .
C10 N2 1.33(2) .
C10 S5 1.698(4) .
C11 N3 1.334(10) .
C11 N2 1.35(2) .
C11 C12 1.475(5) .
N3 S5 1.646(8) .
N13 S15 1.644(11) .
C12 C13 1.383(5) .
C12 C16 1.389(5) .
C13 C14 1.381(5) .
C13 H13 0.87(4) .
C14 N4 1.343(5) .
C14 H14 0.91(4) .
C15 N4 1.333(5) .
C15 C16 1.385(5) .
C15 H15 0.92(4) .
C16 H16 0.89(4) .
N1 Ni1A 2.095(3) .
N4 Ni1B 2.100(3) .
O1 P1 1.601(3) .
O2 P1 1.588(3) .
O3 P2 1.584(3) .
O4 P2 1.589(3) .
P1 S1 1.9700(14) .
P1 S2 1.9821(14) .
P2 S4 1.9772(14) .
P2 S3 1.9806(15) .
S1 Ni1A 2.5147(11) .
S2 Ni1A 2.4628(10) .
S3 Ni1B 2.4573(10) .
S4 Ni1B 2.4935(11) .
Ni1A N1 2.095(3) 3_775
Ni1A S2 2.4628(10) 3_775
Ni1A S1 2.5147(11) 3_775
Ni1B N4 2.100(3) 3_676
Ni1B S3 2.4573(10) 3_676
Ni1B S4 2.4935(11) 3_676
